data_2102162
loop_
_publ_author_name
'Bataille, Thierry'
'Lou\"er, Daniel'

_publ_section_title
;
 Powder and single-crystal X-ray diffraction study of the structure of
 [Y(H~2~O)]~2~(C~2~O~4~)(CO~3~)~2~
;
_journal_coeditor_code AN0567
_journal_issue 6
_journal_name_full 'Acta Crystallographica Section B'
_journal_page_first 998
_journal_page_last 1002
_journal_paper_doi 10.1107/S0108768100010004
_journal_volume 56
_journal_year 2000
_chemical_formula_moiety 'Y2 (H2 O)2 (C2 O4) (C O3)2'
_chemical_formula_sum 'C4 H4 O12 Y2'
_chemical_formula_weight 421.876
_chemical_name_common 'yttrium oxalate-carbonate'
_chemical_name_systematic
; 
 ? 
;
_space_group_IT_number 20
_symmetry_cell_setting orthorhombic
_symmetry_space_group_name_Hall 'C 2c 2'
_symmetry_space_group_name_H-M 'C 2 2 21'
_atom_sites_solution_hydrogens geom
_atom_sites_solution_primary direct
_atom_sites_solution_secondary difmap
_audit_creation_method SHELXL-97
_cell_angle_alpha 90.000
_cell_angle_beta 90.000
_cell_angle_gamma 90.000
_cell_formula_units_Z 4
_cell_length_a 7.8198(5)
_cell_length_b 14.949(1)
_cell_length_c 9.4908(5)
_cell_measurement_reflns_used 2298
_cell_measurement_temperature 293(2)
_cell_measurement_theta_max 34.972
_cell_measurement_theta_min 0.998
_cell_volume 1109.46(12)
_computing_cell_refinement 'HKL Scalepack (Otwinowski & Minor, 1997)'
_computing_data_collection KappaCCD
_computing_data_reduction 'HKL Denzo and Scalepack(Otwinowski & Minor, 1997)'
_computing_molecular_graphics 'DIAMOND 2.1c'
_computing_publication_material SHELXL-97
_computing_structure_refinement 'SHELXL-97 (Sheldrick, 1997)'
_computing_structure_solution 'SIR97 (Cascarano, 1996)'
_diffrn_ambient_temperature 293(2)
_diffrn_measured_fraction_theta_full 0.993
_diffrn_measured_fraction_theta_max 0.993
_diffrn_measurement_device_type KappaCCD
_diffrn_measurement_method CCD
_diffrn_radiation_monochromator graphite
_diffrn_radiation_source 'fine-focus sealed tube'
_diffrn_radiation_type MoK\a
_diffrn_radiation_wavelength 0.71073
_diffrn_reflns_av_R_equivalents 0.0000
_diffrn_reflns_av_sigmaI/netI 0.0676
_diffrn_reflns_limit_h_max 12
_diffrn_reflns_limit_h_min 0
_diffrn_reflns_limit_k_max 24
_diffrn_reflns_limit_k_min 0
_diffrn_reflns_limit_l_max 15
_diffrn_reflns_limit_l_min -15
_diffrn_reflns_number 2431
_diffrn_reflns_theta_full 35.03
_diffrn_reflns_theta_max 35.03
_diffrn_reflns_theta_min 2.94
_exptl_absorpt_coefficient_mu 10.471
_exptl_absorpt_correction_T_max 0.634
_exptl_absorpt_correction_T_min 0.409
_exptl_absorpt_correction_type integration
_exptl_absorpt_process_details
;
Gaussian integration (Coppens, 1970)
;
_exptl_crystal_colour colourless
_exptl_crystal_density_diffrn 2.526
_exptl_crystal_density_method 'not measured'
_exptl_crystal_description prism
_exptl_crystal_F_000 808
_exptl_crystal_size_max 0.113
_exptl_crystal_size_mid 0.038
_exptl_crystal_size_min 0.038
_refine_diff_density_max 1.023
_refine_diff_density_min -0.795
_refine_diff_density_rms 0.147
_refine_ls_abs_structure_details 'Flack H D (1983), Acta Cryst. A39, 876-881'
_refine_ls_abs_structure_Flack 0.12(10)
_refine_ls_extinction_coef 0.00086(19)
_refine_ls_extinction_expression Fc^*^=kFc[1+0.001xFc^2^\l^3^/sin(2\q)]^-1/4^
_refine_ls_extinction_method SHELXL
_refine_ls_goodness_of_fit_ref 1.091
_refine_ls_hydrogen_treatment mixed
_refine_ls_matrix_type full
_refine_ls_number_parameters 91
_refine_ls_number_reflns 2431
_refine_ls_number_restraints 2
_refine_ls_restrained_S_all 1.091
_refine_ls_R_factor_all 0.0930
_refine_ls_R_factor_gt 0.0464
_refine_ls_shift/su_max 0.000
_refine_ls_shift/su_mean 0.000
_refine_ls_structure_factor_coef Fsqd
_refine_ls_weighting_details 'calc w=1/[\s^2^(Fo^2^)+(0.0077P)^2^+7.7969P] where P=(Fo^2^+2Fc^2^)/3'
_refine_ls_weighting_scheme calc
_refine_ls_wR_factor_gt 0.0817
_refine_ls_wR_factor_ref 0.1039
_reflns_number_gt 1517
_reflns_number_total 2431
_reflns_threshold_expression >2sigma(I)
_cod_data_source_file an0567.cif
_cod_data_source_block C
_cod_depositor_comments
;
The following automatic conversions were performed:
'_atom_site_symetry_multiplicity' tag replaced with
'_atom_site_symmetry_multiplicity'.

Automatic conversion script
Id: cif_correct_tags 1440 2010-10-19 06:21:57Z saulius 
;
_cod_original_cell_volume 1109.4(1)
_cod_database_code 2102162

loop_
_symmetry_equiv_pos_as_xyz
'x, y, z'
'-x, -y, z+1/2'
'x, -y, -z'
'-x, y, -z+1/2'
'x+1/2, y+1/2, z'
'-x+1/2, -y+1/2, z+1/2'
'x+1/2, -y+1/2, -z'
'-x+1/2, y+1/2, -z+1/2'

loop_
_atom_site_label
_atom_site_type_symbol
_atom_site_fract_x
_atom_site_fract_y
_atom_site_fract_z
_atom_site_U_iso_or_equiv
_atom_site_adp_type
_atom_site_occupancy
_atom_site_calc_flag
_atom_site_refinement_flags
_atom_site_symmetry_multiplicity
Y1 Y 0.0000 0.29284(7) 0.2500 0.0095(2) Uani 1 d S 2
Y2 Y 0.5000 0.20723(7) 0.2500 0.0095(2) Uani 1 d S 2
C1 C 0.4007(5) 0.0011(6) 0.2573(5) 0.0155(8) Uani 1 d . 1
O11 O 0.3297(11) -0.0726(3) 0.2630(9) 0.0180(14) Uani 1 d . 1
O12 O 0.3315(11) 0.0772(3) 0.2639(8) 0.0194(15) Uani 1 d . 1
C2 C 0.6951(5) 0.2246(3) 0.4995(11) 0.0130(8) Uani 1 d . 1
O21 O 0.7559(10) 0.2466(4) 0.3803(7) 0.0214(15) Uani 1 d . 1
O22 O 0.5543(4) 0.1802(2) 0.4968(8) 0.0155(6) Uani 1 d . 1
O23 O 0.7559(10) 0.2474(4) 0.6186(7) 0.0214(15) Uani 1 d . 1
OW1 O 0.0000 0.1358(7) 0.2500 0.061(5) Uani 1 d SD 2
OW2 O 0.5000 0.3630(7) 0.2500 0.082(7) Uani 1 d SD 2
H2 H 0.601(6) 0.398(4) 0.226(7) 0.025 Uiso 1 d D 1
H1 H 0.065(8) 0.101(4) 0.317(6) 0.025 Uiso 1 d D 1

loop_
_atom_site_aniso_label
_atom_site_aniso_U_11
_atom_site_aniso_U_22
_atom_site_aniso_U_33
_atom_site_aniso_U_23
_atom_site_aniso_U_13
_atom_site_aniso_U_12
Y1 0.0072(5) 0.0117(5) 0.0098(5) 0.000 -0.0013(6) 0.000
Y2 0.0086(5) 0.0097(5) 0.0101(5) 0.000 0.0000(6) 0.000
C1 0.0119(15) 0.0153(17) 0.0195(17) -0.002(4) -0.0017(17) -0.013(4)
O11 0.009(3) 0.007(2) 0.038(4) -0.001(3) -0.001(3) -0.001(2)
O12 0.014(4) 0.015(3) 0.029(4) 0.000(3) 0.003(3) 0.002(3)
C2 0.0126(17) 0.0163(18) 0.0101(16) 0.008(4) 0.008(4) 0.0005(15)
O21 0.019(4) 0.033(4) 0.012(3) 0.012(2) -0.002(3) -0.012(3)
O22 0.0096(11) 0.0252(16) 0.0116(13) 0.007(3) -0.003(3) -0.0065(11)
O23 0.019(4) 0.039(4) 0.006(2) 0.010(2) -0.005(3) -0.015(3)
OW1 0.009(6) 0.011(5) 0.161(16) 0.000 0.006(9) 0.000
OW2 0.016(8) 0.015(6) 0.21(2) 0.000 -0.001(11) 0.000

loop_
_atom_type_symbol
_atom_type_description
_atom_type_scat_dispersion_real
_atom_type_scat_dispersion_imag
_atom_type_scat_source
C C 0.0033 0.0016 'International Tables Vol C Tables 4.2.6.8 and 6.1.1.4'
H H 0.0000 0.0000 'International Tables Vol C Tables 4.2.6.8 and 6.1.1.4'
O O 0.0106 0.0060 'International Tables Vol C Tables 4.2.6.8 and 6.1.1.4'
Y Y -2.7962 3.5667 'International Tables Vol C Tables 4.2.6.8 and 6.1.1.4'

loop_
_geom_angle_atom_site_label_1
_geom_angle_atom_site_label_2
_geom_angle_atom_site_label_3
_geom_angle
_geom_angle_site_symmetry_1
_geom_angle_site_symmetry_3
_geom_angle_publ_flag
OW1 Y1 O21 73.11(15) . 1_455 no
OW1 Y1 O21 73.11(15) . 4_655 no
O21 Y1 O21 146.2(3) 1_455 4_655 no
OW1 Y1 O11 146.38(18) . 8 no
O21 Y1 O11 135.3(2) 1_455 8 no
O21 Y1 O11 76.9(2) 4_655 8 no
OW1 Y1 O11 146.38(18) . 5_455 no
O21 Y1 O11 76.9(2) 1_455 5_455 no
O21 Y1 O11 135.3(2) 4_655 5_455 no
O11 Y1 O11 67.2(3) 8 5_455 no
OW1 Y1 O23 75.68(15) . 6_554 no
O21 Y1 O23 62.24(19) 1_455 6_554 no
O21 Y1 O23 108.8(2) 4_655 6_554 no
O11 Y1 O23 129.3(2) 8 6_554 no
O11 Y1 O23 77.2(2) 5_455 6_554 no
OW1 Y1 O23 75.68(15) . 7_456 no
O21 Y1 O23 108.8(2) 1_455 7_456 no
O21 Y1 O23 62.24(19) 4_655 7_456 no
O11 Y1 O23 77.2(2) 8 7_456 no
O11 Y1 O23 129.3(2) 5_455 7_456 no
O23 Y1 O23 151.4(3) 6_554 7_456 no
OW1 Y1 O22 99.38(8) . 7_456 no
O21 Y1 O22 71.33(19) 1_455 7_456 no
O21 Y1 O22 114.51(19) 4_655 7_456 no
O11 Y1 O22 79.6(2) 8 7_456 no
O11 Y1 O22 84.8(2) 5_455 7_456 no
O23 Y1 O22 132.80(17) 6_554 7_456 no
O23 Y1 O22 53.21(17) 7_456 7_456 no
OW1 Y1 O22 99.38(8) . 6_554 no
O21 Y1 O22 114.51(19) 1_455 6_554 no
O21 Y1 O22 71.33(19) 4_655 6_554 no
O11 Y1 O22 84.8(2) 8 6_554 no
O11 Y1 O22 79.6(2) 5_455 6_554 no
O23 Y1 O22 53.21(17) 6_554 6_554 no
O23 Y1 O22 132.80(17) 7_456 6_554 no
O22 Y1 O22 161.24(16) 7_456 6_554 no
OW1 Y1 C2 84.73(9) . 6_554 no
O21 Y1 C2 88.7(2) 1_455 6_554 no
O21 Y1 C2 88.2(2) 4_655 6_554 no
O11 Y1 C2 109.3(2) 8 6_554 no
O11 Y1 C2 79.8(2) 5_455 6_554 no
O23 Y1 C2 26.6(2) 6_554 6_554 no
O23 Y1 C2 148.10(19) 7_456 6_554 no
O22 Y1 C2 157.16(16) 7_456 6_554 no
O22 Y1 C2 26.92(16) 6_554 6_554 no
OW1 Y1 C2 84.73(9) . 7_456 no
O21 Y1 C2 88.2(2) 1_455 7_456 no
O21 Y1 C2 88.7(2) 4_655 7_456 no
O11 Y1 C2 79.8(2) 8 7_456 no
O11 Y1 C2 109.3(2) 5_455 7_456 no
O23 Y1 C2 148.10(19) 6_554 7_456 no
O23 Y1 C2 26.6(2) 7_456 7_456 no
O22 Y1 C2 26.92(16) 7_456 7_456 no
O22 Y1 C2 157.16(16) 6_554 7_456 no
C2 Y1 C2 169.46(18) 6_554 7_456 no
OW2 Y2 O12 145.74(19) . . no
OW2 Y2 O12 145.74(19) . 4_655 no
O12 Y2 O12 68.5(4) . 4_655 no
OW2 Y2 O23 73.44(15) . 6_654 no
O12 Y2 O23 135.6(2) . 6_654 no
O12 Y2 O23 75.9(2) 4_655 6_654 no
OW2 Y2 O23 73.44(14) . 7_456 no
O12 Y2 O23 75.9(2) . 7_456 no
O12 Y2 O23 135.6(2) 4_655 7_456 no
O23 Y2 O23 146.9(3) 6_654 7_456 no
OW2 Y2 O22 99.63(9) . 4_655 no
O12 Y2 O22 79.5(2) . 4_655 no
O12 Y2 O22 84.6(2) 4_655 4_655 no
O23 Y2 O22 71.37(18) 6_654 4_655 no
O23 Y2 O22 114.51(19) 7_456 4_655 no
OW2 Y2 O22 99.63(9) . . no
O12 Y2 O22 84.6(2) . . no
O12 Y2 O22 79.5(2) 4_655 . no
O23 Y2 O22 114.51(19) 6_654 . no
O23 Y2 O22 71.37(19) 7_456 . no
O22 Y2 O22 160.73(18) 4_655 . no
OW2 Y2 O21 75.94(14) . . no
O12 Y2 O21 129.4(2) . . no
O12 Y2 O21 76.5(2) 4_655 . no
O23 Y2 O21 62.3(2) 6_654 . no
O23 Y2 O21 109.0(3) 7_456 . no
O22 Y2 O21 132.9(2) 4_655 . no
O22 Y2 O21 53.18(18) . . no
OW2 Y2 O21 75.94(14) . 4_655 no
O12 Y2 O21 76.5(2) . 4_655 no
O12 Y2 O21 129.4(2) 4_655 4_655 no
O23 Y2 O21 109.0(3) 6_654 4_655 no
O23 Y2 O21 62.3(2) 7_456 4_655 no
O22 Y2 O21 53.18(18) 4_655 4_655 no
O22 Y2 O21 132.9(2) . 4_655 no
O21 Y2 O21 151.9(3) . 4_655 no
OW2 Y2 C2 84.74(8) . . no
O12 Y2 C2 109.3(2) . . no
O12 Y2 C2 79.7(2) 4_655 . no
O23 Y2 C2 88.8(2) 6_654 . no
O23 Y2 C2 88.2(2) 7_456 . no
O22 Y2 C2 157.26(14) 4_655 . no
O22 Y2 C2 26.93(13) . . no
O21 Y2 C2 26.6(2) . . no
O21 Y2 C2 148.18(18) 4_655 . no
OW2 Y2 C2 84.74(8) . 4_655 no
O12 Y2 C2 79.7(2) . 4_655 no
O12 Y2 C2 109.3(2) 4_655 4_655 no
O23 Y2 C2 88.2(2) 6_654 4_655 no
O23 Y2 C2 88.8(2) 7_456 4_655 no
O22 Y2 C2 26.93(13) 4_655 4_655 no
O22 Y2 C2 157.26(14) . 4_655 no
O21 Y2 C2 148.18(18) . 4_655 no
O21 Y2 C2 26.6(2) 4_655 4_655 no
C2 Y2 C2 169.47(17) . 4_655 no
O11 C1 O12 127.6(4) . . yes
O11 C1 C1 116.8(5) . 4_655 yes
O12 C1 C1 115.6(4) . 4_655 yes
C1 O11 Y1 119.6(6) . 5_545 no
C1 O12 Y2 120.2(6) . . no
O21 C2 O23 125.6(4) . . yes
O21 C2 O22 115.9(9) . . yes
O23 C2 O22 118.4(8) . . yes
O21 C2 Y2 58.7(5) . . no
O23 C2 Y2 165.8(4) . . no
O22 C2 Y2 58.3(5) . . no
O21 C2 Y1 166.2(4) . 6 no
O23 C2 Y1 58.7(5) . 6 no
O22 C2 Y1 60.6(5) . 6 no
Y2 C2 Y1 113.77(14) . 6 no
C2 O21 Y1 147.0(6) . 1_655 no
C2 O21 Y2 94.7(5) . . no
Y1 O21 Y2 117.9(3) 1_655 . no
C2 O22 Y2 94.8(6) . . no
C2 O22 Y1 92.5(6) . 6 no
Y2 O22 Y1 152.25(15) . 6 no
C2 O23 Y2 147.3(5) . 6_655 no
C2 O23 Y1 94.7(5) . 6 no
Y2 O23 Y1 117.5(3) 6_655 6 no
Y1 OW1 H1 123(4) . . no
Y2 OW2 H2 122(4) . . no

loop_
_geom_bond_atom_site_label_1
_geom_bond_atom_site_label_2
_geom_bond_distance
_geom_bond_site_symmetry_2
_geom_bond_publ_flag
Y1 OW1 2.347(10) . yes
Y1 O21 2.377(7) 1_455 yes
Y1 O21 2.377(7) 4_655 yes
Y1 O11 2.415(7) 8 yes
Y1 O11 2.415(7) 5_455 yes
Y1 O23 2.433(7) 6_554 yes
Y1 O23 2.433(7) 7_456 yes
Y1 O22 2.474(7) 7_456 yes
Y1 O22 2.474(7) 6_554 yes
Y1 C2 2.837(9) 6_554 no
Y1 C2 2.837(9) 7_456 no
Y2 OW2 2.328(11) . yes
Y2 O12 2.352(7) . yes
Y2 O12 2.352(7) 4_655 yes
Y2 O23 2.379(7) 6_654 yes
Y2 O23 2.379(7) 7_456 yes
Y2 O22 2.415(7) 4_655 yes
Y2 O22 2.415(7) . yes
Y2 O21 2.424(7) . yes
Y2 O21 2.424(7) 4_655 yes
Y2 C2 2.829(10) . no
Y2 C2 2.829(10) 4_655 no
C1 O11 1.235(9) . yes
C1 O12 1.261(10) . yes
C1 C1 1.559(8) 4_655 yes
O11 Y1 2.415(7) 5_545 no
C2 O21 1.270(11) . yes
C2 O23 1.273(12) . yes
C2 O22 1.286(5) . yes
C2 Y1 2.837(9) 6 no
O21 Y1 2.377(7) 1_655 no
O22 Y1 2.474(7) 6 no
O23 Y2 2.379(7) 6_655 no
O23 Y1 2.433(7) 6 no
OW1 H1 0.969(15) . yes
OW2 H2 0.976(15) . yes

loop_
_geom_hbond_atom_site_label_D
_geom_hbond_atom_site_label_H
_geom_hbond_atom_site_label_A
_geom_hbond_distance_DH
_geom_hbond_distance_HA
_geom_hbond_distance_DA
_geom_hbond_angle_DHA
_geom_hbond_site_symmetry_A
OW1 H1 O12 0.969(15) 2.17(7) 2.739(10) 116(5) .
OW2 H2 O11 0.976(15) 1.87(4) 2.755(9) 149(6) 5
